data_7124139
loop_
_publ_author_name
'Lama, Prem'
'Hazra, Arpan'
'Barbour, Len'

_publ_section_title
;
 Accordion and layer-sliding motion to produce anomalous thermal expansion
 behaviour in 2D-coordination polymers
;
_journal_name_full 'Chemical Communications'
_journal_paper_doi 10.1039/C9CC06634A
_journal_year 2019
_chemical_formula_sum 'C32 H29 N3 O9 Zn2'
_chemical_formula_weight 730.32
_space_group_crystal_system monoclinic
_space_group_IT_number 11
_space_group_name_Hall '-P 2yb'
_space_group_name_H-M_alt 'P 1 21/m 1'
_symmetry_space_group_name_Hall '-P 2yb'
_symmetry_space_group_name_H-M 'P 1 21/m 1'
_atom_sites_solution_hydrogens geom
_audit_creation_method SHELXL-2016/6
_audit_update_record
;
2019-08-14 deposited with the CCDC.    2019-09-09 downloaded from the CCDC.
;
_cell_angle_alpha 90
_cell_angle_beta 109.338(1)
_cell_angle_gamma 90
_cell_formula_units_Z 2
_cell_length_a 8.3498(3)
_cell_length_b 21.5720(8)
_cell_length_c 9.4328(3)
_cell_measurement_reflns_used 9819
_cell_measurement_temperature 180(2)
_cell_measurement_theta_max 26.06
_cell_measurement_theta_min 2.48
_cell_volume 1603.20(10)
_computing_cell_refinement 'Bruker SAINT'
_computing_data_collection 'Bruker APEX3'
_computing_data_reduction 'Bruker SAINT'
_computing_molecular_graphics 'Bruker SHELXTL'
_computing_publication_material 'Bruker SHELXTL'
_computing_structure_refinement 'SHELXL-2016/6 (Sheldrick, 2016)'
_computing_structure_solution 'SHELXL-2016/6 (Sheldrick, 2016)'
_diffrn_ambient_temperature 180(2)
_diffrn_measured_fraction_theta_full 0.993
_diffrn_measured_fraction_theta_max 0.993
_diffrn_measurement_device_type 'Bruker D8 venture PHOTON II CPAD'
_diffrn_measurement_method '\f \ch and \w scans'
_diffrn_radiation_type MoK\a
_diffrn_radiation_wavelength 0.71073
_diffrn_reflns_av_R_equivalents 0.0295
_diffrn_reflns_av_unetI/netI 0.0158
_diffrn_reflns_Laue_measured_fraction_full 0.993
_diffrn_reflns_Laue_measured_fraction_max 0.993
_diffrn_reflns_limit_h_max 9
_diffrn_reflns_limit_h_min -9
_diffrn_reflns_limit_k_max 25
_diffrn_reflns_limit_k_min -25
_diffrn_reflns_limit_l_max 10
_diffrn_reflns_limit_l_min -11
_diffrn_reflns_number 29346
_diffrn_reflns_point_group_measured_fraction_full 0.993
_diffrn_reflns_point_group_measured_fraction_max 0.993
_diffrn_reflns_theta_full 25.000
_diffrn_reflns_theta_max 25.000
_diffrn_reflns_theta_min 2.475
_exptl_absorpt_coefficient_mu 1.554
_exptl_absorpt_correction_T_max 0.919
_exptl_absorpt_correction_T_min 0.513
_exptl_absorpt_correction_type multi-scan
_exptl_absorpt_process_details SADABS
_exptl_crystal_colour colorless
_exptl_crystal_density_diffrn 1.513
_exptl_crystal_description plate-like
_exptl_crystal_F_000 748
_exptl_crystal_size_max 0.496
_exptl_crystal_size_mid 0.378
_exptl_crystal_size_min 0.055
_refine_diff_density_max 0.805
_refine_diff_density_min -0.427
_refine_diff_density_rms 0.086
_refine_ls_extinction_method none
_refine_ls_goodness_of_fit_ref 1.183
_refine_ls_hydrogen_treatment constr
_refine_ls_matrix_type full
_refine_ls_number_parameters 194
_refine_ls_number_reflns 2886
_refine_ls_number_restraints 0
_refine_ls_restrained_S_all 1.183
_refine_ls_R_factor_all 0.0496
_refine_ls_R_factor_gt 0.0485
_refine_ls_shift/su_max 0.000
_refine_ls_shift/su_mean 0.000
_refine_ls_structure_factor_coef Fsqd
_refine_ls_weighting_details 'w=1/[\s^2^(Fo^2^)+(0.0367P)^2^+5.2768P] where P=(Fo^2^+2Fc^2^)/3'
_refine_ls_weighting_scheme calc
_refine_ls_wR_factor_gt 0.1194
_refine_ls_wR_factor_ref 0.1202
_reflns_Friedel_coverage 0.000
_reflns_number_gt 2792
_reflns_number_total 2886
_reflns_threshold_expression 'I > 2\s(I)'
_cod_data_source_file c9cc06634a3.cif
_cod_data_source_block 2_180K
_cod_database_code 7124139
_shelx_shelxl_version_number 2016/6
_shelx_space_group_comment
;
The symmetry employed for this shelxl refinement is uniquely defined
by the following loop, which should always be used as a source of
symmetry information in preference to the above space-group names.
They are only intended as comments.
;
_shelx_estimated_absorpt_t_min 0.513
_shelx_estimated_absorpt_t_max 0.919

loop_
_space_group_symop_operation_xyz
'x, y, z'
'-x, y+1/2, -z'
'-x, -y, -z'
'x, -y-1/2, z'

loop_
_atom_site_label
_atom_site_type_symbol
_atom_site_fract_x
_atom_site_fract_y
_atom_site_fract_z
_atom_site_U_iso_or_equiv
_atom_site_adp_type
_atom_site_occupancy
_atom_site_site_symmetry_order
_atom_site_calc_flag
_atom_site_refinement_flags_posn
_atom_site_refinement_flags_adp
_atom_site_refinement_flags_occupancy
_atom_site_disorder_assembly
_atom_site_disorder_group
Zn1 Zn 0.14055(5) 0.49903(2) 0.89366(4) 0.02524(17) Uani 1 1 d . . . . .
O1 O 0.1627(4) 0.41010(14) 0.9070(3) 0.0375(7) Uani 1 1 d . . . . .
O2 O 0.1060(4) 0.41455(15) 0.6610(3) 0.0450(8) Uani 1 1 d . . . . .
O3 O -0.0926(3) 0.52709(14) 0.7914(3) 0.0302(6) Uani 1 1 d . . . . .
O4 O -0.2538(3) 0.47394(13) 0.8951(3) 0.0300(6) Uani 1 1 d . . . . .
O5 O 0.040589 0.277639 1.264200 0.152(6) Uiso 0.5 1 d . . P A -1
N1 N 0.2656(4) 0.55427(15) 0.7957(3) 0.0263(7) Uani 1 1 d . . . . .
N2 N -0.188370 0.270849 1.037390 0.112(5) Uiso 0.5 1 d . . P A -1
C1 C 0.1361(5) 0.3845(2) 0.7776(4) 0.0323(9) Uani 1 1 d . . . . .
C2 C 0.1385(5) 0.3150(2) 0.7768(4) 0.0314(9) Uani 1 1 d . . . . .
C3 C 0.1525(5) 0.2821(2) 0.9084(4) 0.0350(9) Uani 1 1 d . . . . .
H3 H 0.161997 0.303904 0.998280 0.042 Uiso 1 1 calc R U . . .
C4 C 0.1270(6) 0.2821(2) 0.6461(5) 0.0384(10) Uani 1 1 d . . . . .
H4 H 0.119182 0.303878 0.556572 0.046 Uiso 1 1 calc R U . . .
C5 C -0.2281(5) 0.50023(17) 0.7855(4) 0.0255(8) Uani 1 1 d . . . . .
C6 C -0.3693(5) 0.49983(18) 0.6374(4) 0.0248(8) Uani 1 1 d . . . . .
C7 C -0.5160(5) 0.46565(18) 0.6192(4) 0.0244(8) Uani 1 1 d . . . . .
H7 H -0.526646 0.442205 0.700826 0.029 Uiso 1 1 calc R U . . .
C8 C -0.3534(5) 0.53439(19) 0.5174(4) 0.0257(8) Uani 1 1 d . . . . .
H8 H -0.253409 0.557807 0.529430 0.031 Uiso 1 1 calc R U . . .
C9 C 0.4205(5) 0.5765(2) 0.8698(4) 0.0319(9) Uani 1 1 d . . . . .
H9 H 0.475687 0.563409 0.970434 0.038 Uiso 1 1 calc R U . . .
C10 C 0.5035(5) 0.6177(2) 0.8057(5) 0.0379(10) Uani 1 1 d . . . . .
H10 H 0.614656 0.631648 0.860725 0.045 Uiso 1 1 calc R U . . .
C11 C 0.4228(6) 0.6385(2) 0.6601(5) 0.0362(10) Uani 1 1 d . . . . .
C12 C 0.2636(6) 0.6148(2) 0.5834(5) 0.0358(10) Uani 1 1 d . . . . .
H12 H 0.205396 0.627461 0.483076 0.043 Uiso 1 1 calc R U . . .
C13 C 0.1898(5) 0.5728(2) 0.6527(4) 0.0314(9) Uani 1 1 d . . . . .
H13 H 0.081512 0.556349 0.597710 0.038 Uiso 1 1 calc R U . . .
C14 C 0.4995(7) 0.6897(2) 0.5962(6) 0.0475(12) Uani 1 1 d . . . . .
H14A H 0.461040 0.687233 0.485120 0.057 Uiso 1 1 calc R U . . .
H14B H 0.624999 0.687370 0.635103 0.057 Uiso 1 1 calc R U . . .
C15 C 0.4366(11) 0.750000 0.6479(9) 0.0529(18) Uani 1 2 d S T P . .
H15A H 0.473172 0.750000 0.759054 0.063 Uiso 1 2 calc R U P . .
H15B H 0.310932 0.750000 0.610036 0.063 Uiso 1 2 calc R U P . .
C16 C -0.061271 0.298841 1.152361 0.101(5) Uiso 0.5 1 d . . P A -1
H16 H -0.052609 0.342367 1.141407 0.121 Uiso 0.5 1 calc R U P A -1
C17 C -0.258480 0.311971 0.916559 0.124(7) Uiso 0.5 1 d . . P A -1
H17A H -0.210150 0.353401 0.944402 0.186 Uiso 0.5 1 calc R U P A -1
H17B H -0.381869 0.313780 0.892850 0.186 Uiso 0.5 1 calc R U P A -1
H17C H -0.232166 0.297322 0.828417 0.186 Uiso 0.5 1 calc R U P A -1
C18 C -0.219460 0.203140 1.031050 0.201(13) Uiso 0.5 1 d . . P A -1
H18A H -0.115785 0.181214 1.033498 0.302 Uiso 0.5 1 calc R U P A -1
H18B H -0.311069 0.192876 0.937955 0.302 Uiso 0.5 1 calc R U P A -1
H18C H -0.252098 0.190534 1.117501 0.302 Uiso 0.5 1 calc R U P A -1

loop_
_atom_site_aniso_label
_atom_site_aniso_U_11
_atom_site_aniso_U_22
_atom_site_aniso_U_33
_atom_site_aniso_U_23
_atom_site_aniso_U_13
_atom_site_aniso_U_12
Zn1 0.0216(3) 0.0341(3) 0.0145(2) 0.00324(17) -0.00145(17) -0.00237(18)
O1 0.0479(18) 0.0334(16) 0.0234(14) 0.0014(12) 0.0015(13) 0.0009(13)
O2 0.059(2) 0.0425(18) 0.0291(16) 0.0070(14) 0.0082(15) -0.0101(16)
O3 0.0176(13) 0.0437(16) 0.0216(13) 0.0050(12) -0.0041(10) -0.0004(12)
O4 0.0298(15) 0.0409(16) 0.0123(12) 0.0028(11) -0.0022(10) -0.0061(12)
N1 0.0234(16) 0.0351(18) 0.0195(15) 0.0011(13) 0.0061(13) -0.0014(14)
C1 0.027(2) 0.040(2) 0.026(2) 0.0027(18) 0.0038(16) -0.0066(18)
C2 0.028(2) 0.040(2) 0.0232(19) 0.0020(17) 0.0045(16) -0.0012(17)
C3 0.042(2) 0.039(2) 0.0211(19) -0.0021(17) 0.0070(17) -0.0023(19)
C4 0.048(3) 0.043(2) 0.023(2) 0.0026(18) 0.0113(19) 0.000(2)
C5 0.0237(19) 0.029(2) 0.0176(18) -0.0025(15) -0.0013(15) 0.0023(15)
C6 0.0217(18) 0.034(2) 0.0142(17) -0.0020(15) -0.0002(14) 0.0019(15)
C7 0.0221(18) 0.036(2) 0.0136(16) 0.0024(15) 0.0035(14) 0.0000(16)
C8 0.0174(18) 0.039(2) 0.0190(18) 0.0003(16) 0.0031(14) -0.0028(15)
C9 0.026(2) 0.038(2) 0.026(2) 0.0001(17) 0.0013(16) 0.0011(17)
C10 0.027(2) 0.044(3) 0.039(2) -0.002(2) 0.0055(18) -0.0056(19)
C11 0.043(2) 0.031(2) 0.042(2) -0.0005(18) 0.023(2) 0.0025(19)
C12 0.041(2) 0.039(2) 0.026(2) 0.0036(18) 0.0098(18) -0.0002(19)
C13 0.029(2) 0.043(2) 0.0204(19) 0.0014(17) 0.0050(16) -0.0016(18)
C14 0.055(3) 0.040(3) 0.056(3) 0.003(2) 0.029(2) -0.004(2)
C15 0.070(5) 0.046(4) 0.055(4) 0.000 0.037(4) 0.000

loop_
_atom_type_symbol
_atom_type_description
_atom_type_scat_dispersion_real
_atom_type_scat_dispersion_imag
_atom_type_scat_source
C C 0.0033 0.0016 'International Tables Vol C Tables 4.2.6.8 and 6.1.1.4'
H H 0.0000 0.0000 'International Tables Vol C Tables 4.2.6.8 and 6.1.1.4'
N N 0.0061 0.0033 'International Tables Vol C Tables 4.2.6.8 and 6.1.1.4'
O O 0.0106 0.0060 'International Tables Vol C Tables 4.2.6.8 and 6.1.1.4'
Zn Zn 0.2839 1.4301 'International Tables Vol C Tables 4.2.6.8 and 6.1.1.4'

loop_
_geom_angle_atom_site_label_1
_geom_angle_atom_site_label_2
_geom_angle_atom_site_label_3
_geom_angle
_geom_angle_site_symmetry_1
_geom_angle_site_symmetry_3
O1 Zn1 O3 113.42(13) . .
O1 Zn1 O4 102.88(12) . 3_567
O3 Zn1 O4 117.87(12) . 3_567
O1 Zn1 N1 124.73(14) . .
O3 Zn1 N1 100.01(12) . .
O4 Zn1 N1 98.08(12) 3_567 .
C1 O1 Zn1 112.4(3) . .
C5 O3 Zn1 127.8(3) . .
C5 O4 Zn1 122.5(2) . 3_567
C9 N1 C13 117.9(3) . .
C9 N1 Zn1 122.3(3) . .
C13 N1 Zn1 119.7(3) . .
C16 N2 C17 111.435(3) . .
C16 N2 C18 122.822(2) . .
C17 N2 C18 124.584(2) . .
O2 C1 O1 122.8(4) . .
O2 C1 C2 121.5(4) . .
O1 C1 C2 115.7(3) . .
C4 C2 C3 118.9(4) . .
C4 C2 C1 121.0(4) . .
C3 C2 C1 120.1(4) . .
C3 C3 C2 120.5(3) 4_565 .
C3 C3 H3 119.7 4_565 .
C2 C3 H3 119.7 . .
C4 C4 C2 120.6(3) 4_565 .
C4 C4 H4 119.7 4_565 .
C2 C4 H4 119.7 . .
O3 C5 O4 124.6(3) . .
O3 C5 C6 117.5(3) . .
O4 C5 C6 117.8(3) . .
C7 C6 C8 119.9(3) . .
C7 C6 C5 120.4(3) . .
C8 C6 C5 119.7(3) . .
C8 C7 C6 120.4(3) 3_466 .
C8 C7 H7 119.8 3_466 .
C6 C7 H7 119.8 . .
C7 C8 C6 119.7(4) 3_466 .
C7 C8 H8 120.1 3_466 .
C6 C8 H8 120.1 . .
N1 C9 C10 122.6(4) . .
N1 C9 H9 118.7 . .
C10 C9 H9 118.7 . .
C9 C10 C11 119.4(4) . .
C9 C10 H10 120.3 . .
C11 C10 H10 120.3 . .
C12 C11 C10 117.7(4) . .
C12 C11 C14 121.7(4) . .
C10 C11 C14 120.2(4) . .
C13 C12 C11 119.9(4) . .
C13 C12 H12 120.1 . .
C11 C12 H12 120.1 . .
N1 C13 C12 122.4(4) . .
N1 C13 H13 118.8 . .
C12 C13 H13 118.8 . .
C11 C14 C15 105.0(4) . .
C11 C14 H14A 110.8 . .
C15 C14 H14A 110.8 . .
C11 C14 H14B 110.8 . .
C15 C14 H14B 110.8 . .
H14A C14 H14B 108.8 . .
C14 C15 C14 115.1(6) . 4_575
C14 C15 H15A 108.5 . .
C14 C15 H15A 108.5 4_575 .
C14 C15 H15B 108.5 . .
C14 C15 H15B 108.5 4_575 .
H15A C15 H15B 107.5 . .
O5 C16 N2 131.165(2) . .
O5 C16 H16 114.4 . .
N2 C16 H16 114.4 . .
N2 C17 H17A 109.5 . .
N2 C17 H17B 109.5 . .
H17A C17 H17B 109.5 . .
N2 C17 H17C 109.5 . .
H17A C17 H17C 109.5 . .
H17B C17 H17C 109.5 . .
N2 C18 H18A 109.5 . .
N2 C18 H18B 109.5 . .
H18A C18 H18B 109.5 . .
N2 C18 H18C 109.5 . .
H18A C18 H18C 109.5 . .
H18B C18 H18C 109.5 . .

loop_
_geom_bond_atom_site_label_1
_geom_bond_atom_site_label_2
_geom_bond_distance
_geom_bond_site_symmetry_2
Zn1 O1 1.927(3) .
Zn1 O3 1.960(3) .
Zn1 O4 1.989(2) 3_567
Zn1 N1 2.000(3) .
O1 C1 1.290(5) .
O2 C1 1.228(5) .
O3 C5 1.256(5) .
O4 C5 1.258(5) .
O5 C16 1.20467(3) .
N1 C9 1.339(5) .
N1 C13 1.347(5) .
N2 C16 1.38013(4) .
N2 C17 1.40953(4) .
N2 C18 1.48125(5) .
C1 C2 1.499(6) .
C2 C4 1.399(6) .
C2 C3 1.402(6) .
C3 C3 1.383(9) 4_565
C3 H3 0.9500 .
C4 C4 1.383(9) 4_565
C4 H4 0.9500 .
C5 C6 1.501(5) .
C6 C7 1.391(5) .
C6 C8 1.398(5) .
C7 C8 1.385(5) 3_466
C7 H7 0.9500 .
C8 H8 0.9500 .
C9 C10 1.384(6) .
C9 H9 0.9500 .
C10 C11 1.388(6) .
C10 H10 0.9500 .
C11 C12 1.384(6) .
C11 C14 1.500(6) .
C12 C13 1.376(6) .
C12 H12 0.9500 .
C13 H13 0.9500 .
C14 C15 1.542(6) .
C14 H14A 0.9900 .
C14 H14B 0.9900 .
C15 H15A 0.9900 .
C15 H15B 0.9900 .
C16 H16 0.9500 .
C17 H17A 0.9800 .
C17 H17B 0.9800 .
C17 H17C 0.9800 .
C18 H18A 0.9800 .
C18 H18B 0.9800 .
C18 H18C 0.9800 .
